data_7243598
loop_
_publ_author_name
'Dailey, Maegan'
'Besson, Claire'

_publ_section_title
;
 Selective crystallization of four bis(phthalocyaninato)lanthanoid(iii)
 polymorphs
;
_journal_issue 40
_journal_name_full CrystEngComm
_journal_page_first 7151
_journal_page_last 7161
_journal_paper_doi 10.1039/D1CE00936B
_journal_volume 23
_journal_year 2021
_chemical_formula_moiety 'C64 H32 N16 La, C H2 Cl2'
_chemical_formula_sum 'C65 H34 Cl2 La N16'
_chemical_formula_weight 1248.89
_chemical_name_common bis(phthalocyaninato)-lanthanum
_chemical_name_systematic (phthalocyaninato)-(phthalocyaninato-radical)-lanthanum(III)
_space_group_crystal_system orthorhombic
_space_group_IT_number 62
_space_group_name_Hall '-P 2ac 2n'
_space_group_name_H-M_alt 'P n m a'
_atom_sites_solution_hydrogens geom
_audit_creation_method SHELXL-2018/3
_audit_update_record
;
2021-09-09 deposited with the CCDC.	2021-09-24 downloaded from the CCDC.
;
_cell_angle_alpha 90
_cell_angle_beta 90
_cell_angle_gamma 90
_cell_formula_units_Z 4
_cell_length_a 28.0409(9)
_cell_length_b 22.9440(7)
_cell_length_c 7.8783(2)
_cell_measurement_reflns_used 56321
_cell_measurement_temperature 100(2)
_cell_measurement_theta_max 52.735
_cell_measurement_theta_min 4.588
_cell_volume 5068.7(3)
_computing_cell_refinement 'APEX3 v2019.1-0 (Bruker AXS)'
_computing_data_collection 'Bruker Instrument Service V6.2.132'
_computing_data_reduction 'SAINT V8.40A (Bruker Nano Inc., 2019)'
_computing_molecular_graphics 'shelXle (C.B. Huebschle, rev 958)'
_computing_structure_refinement 'SHELXL-2018/3 (Sheldrick, 2018)'
_computing_structure_solution 'SHELXT 2014/5 (Sheldrick, 2014)'
_diffrn_ambient_temperature 100(2)
_diffrn_measured_fraction_theta_full 0.999
_diffrn_measured_fraction_theta_max 0.998
_diffrn_measurement_device_type 'Bruker D8 Quest'
_diffrn_measurement_method '\f and \w scans'
_diffrn_radiation_probe x-ray
_diffrn_radiation_type MoK\a
_diffrn_radiation_wavelength 0.71073
_diffrn_reflns_av_R_equivalents 0.0635
_diffrn_reflns_av_unetI/netI 0.0299
_diffrn_reflns_Laue_measured_fraction_full 0.999
_diffrn_reflns_Laue_measured_fraction_max 0.998
_diffrn_reflns_limit_h_max 35
_diffrn_reflns_limit_h_min -35
_diffrn_reflns_limit_k_max 28
_diffrn_reflns_limit_k_min -28
_diffrn_reflns_limit_l_max 9
_diffrn_reflns_limit_l_min -9
_diffrn_reflns_number 53203
_diffrn_reflns_point_group_measured_fraction_full 0.999
_diffrn_reflns_point_group_measured_fraction_max 0.998
_diffrn_reflns_theta_full 25.242
_diffrn_reflns_theta_max 26.382
_diffrn_reflns_theta_min 2.294
_diffrn_source 'microfocus sealed tube'
_exptl_absorpt_coefficient_mu 1.013
_exptl_absorpt_correction_T_max 0.7454
_exptl_absorpt_correction_T_min 0.5914
_exptl_absorpt_correction_type multi-scan
_exptl_absorpt_process_details 'SADABS-2016/2 (G. Sheldrick)'
_exptl_crystal_colour blue-green
_exptl_crystal_density_diffrn 1.637
_exptl_crystal_description needle
_exptl_crystal_F_000 2508
_exptl_crystal_recrystallization_method 'slow evaporation from DCM'
_exptl_crystal_size_max 1.886
_exptl_crystal_size_mid 0.581
_exptl_crystal_size_min 0.182
_refine_diff_density_max 0.865
_refine_diff_density_min -0.902
_refine_diff_density_rms 0.093
_refine_ls_extinction_method none
_refine_ls_goodness_of_fit_ref 1.073
_refine_ls_hydrogen_treatment constr
_refine_ls_matrix_type full
_refine_ls_number_parameters 388
_refine_ls_number_reflns 5322
_refine_ls_number_restraints 0
_refine_ls_restrained_S_all 1.073
_refine_ls_R_factor_all 0.0382
_refine_ls_R_factor_gt 0.0301
_refine_ls_shift/su_max 0.002
_refine_ls_shift/su_mean 0.000
_refine_ls_structure_factor_coef Fsqd
_refine_ls_weighting_details 'w=1/[\s^2^(Fo^2^)+(0.0335P)^2^+10.0756P] where P=(Fo^2^+2Fc^2^)/3'
_refine_ls_weighting_scheme calc
_refine_ls_wR_factor_gt 0.0763
_refine_ls_wR_factor_ref 0.0797
_reflns_Friedel_coverage 0.000
_reflns_number_gt 4591
_reflns_number_total 5322
_reflns_threshold_expression 'I > 2\s(I)'
_cod_data_source_file d1ce00936b2.cif
_cod_data_source_block LaPc2_Pnma
_cod_depositor_comments 'Adding full bibliography for 7243585--7243607.cif.'
_cod_database_code 7243598
_shelx_shelxl_version_number 2018/3
_shelx_space_group_comment
;
The symmetry employed for this shelxl refinement is uniquely defined
by the following loop, which should always be used as a source of
symmetry information in preference to the above space-group names.
They are only intended as comments.
;

loop_
_space_group_symop_operation_xyz
'x, y, z'
'-x+1/2, -y, z+1/2'
'-x, y+1/2, -z'
'x+1/2, -y+1/2, -z+1/2'
'-x, -y, -z'
'x-1/2, y, -z-1/2'
'x, -y-1/2, z'
'-x-1/2, y-1/2, z-1/2'

loop_
_atom_site_label
_atom_site_type_symbol
_atom_site_fract_x
_atom_site_fract_y
_atom_site_fract_z
_atom_site_U_iso_or_equiv
_atom_site_adp_type
_atom_site_occupancy
_atom_site_site_symmetry_order
_atom_site_calc_flag
_atom_site_refinement_flags_posn
_atom_site_refinement_flags_adp
_atom_site_refinement_flags_occupancy
_atom_site_disorder_assembly
_atom_site_disorder_group
La01 La 0.63619(2) 0.750000 0.61260(2) 0.00722(7) Uani 1 2 d S T P . .
Cl1 Cl 0.41372(3) 0.68633(4) 1.31676(12) 0.0389(2) Uani 1 1 d . . . . .
N1 N 0.54912(12) 0.750000 0.6069(4) 0.0197(7) Uani 1 2 d S T P . .
C1 C 0.39977(11) 0.71951(16) 0.8435(4) 0.0293(7) Uani 1 1 d . . . . .
H1 H 0.372824 0.699228 0.886508 0.035 Uiso 1 1 calc R U . . .
N2 N 0.53372(9) 0.64575(11) 0.6178(3) 0.0212(5) Uani 1 1 d . . . . .
C2 C 0.43855(11) 0.68787(15) 0.7815(4) 0.0259(7) Uani 1 1 d . . . . .
H2 H 0.438585 0.646465 0.781818 0.031 Uiso 1 1 calc R U . . .
N3 N 0.60745(9) 0.66414(11) 0.4649(3) 0.0211(5) Uani 1 1 d . . . . .
C3 C 0.47701(10) 0.71930(13) 0.7196(4) 0.0209(6) Uani 1 1 d . . . . .
N4 N 0.67467(9) 0.64585(11) 0.2777(3) 0.0218(5) Uani 1 1 d . . . . .
C4 C 0.52271(10) 0.70167(14) 0.6450(4) 0.0203(6) Uani 1 1 d . . . . .
N5 N 0.66451(12) 0.750000 0.3197(5) 0.0203(7) Uani 1 2 d S T P . .
C5 C 0.57296(10) 0.62913(13) 0.5345(4) 0.0201(6) Uani 1 1 d . . . . .
N6 N 0.76597(12) 0.750000 0.5231(4) 0.0198(7) Uani 1 2 d S T P . .
C6 C 0.58387(11) 0.56822(14) 0.4998(4) 0.0220(6) Uani 1 1 d . . . . .
C7 C 0.56142(12) 0.51650(14) 0.5462(4) 0.0261(7) Uani 1 1 d . . . . .
H7 H 0.533054 0.516703 0.612152 0.031 Uiso 1 1 calc R U . . .
N7 N 0.70600(8) 0.81076(11) 0.6590(3) 0.0190(5) Uani 1 1 d . . . . .
C8 C 0.58209(12) 0.46436(15) 0.4925(4) 0.0310(8) Uani 1 1 d . . . . .
H8 H 0.567442 0.428346 0.521193 0.037 Uiso 1 1 calc R U . . .
N8 N 0.66874(9) 0.89719(11) 0.7782(3) 0.0200(5) Uani 1 1 d . . . . .
C9 C 0.62418(13) 0.46446(15) 0.3967(4) 0.0311(8) Uani 1 1 d . . . . .
H9 H 0.637879 0.428348 0.363481 0.037 Uiso 1 1 calc R U . . .
N9 N 0.62516(8) 0.81048(11) 0.8627(3) 0.0185(5) Uani 1 1 d . . . . .
C11 C 0.62544(11) 0.56779(14) 0.4019(4) 0.0221(6) Uani 1 1 d . . . . .
C10 C 0.64639(12) 0.51603(14) 0.3491(4) 0.0263(7) Uani 1 1 d . . . . .
H10 H 0.674740 0.515908 0.283051 0.032 Uiso 1 1 calc R U . . .
N10 N 0.56859(12) 0.750000 1.0161(4) 0.0184(7) Uani 1 2 d S T P . .
C12 C 0.63836(10) 0.62927(13) 0.3771(4) 0.0205(6) Uani 1 1 d . . . . .
C15 C 0.75760(11) 0.68780(15) 0.0449(4) 0.0265(7) Uani 1 1 d . . . . .
H15 H 0.757317 0.646399 0.044126 0.032 Uiso 1 1 calc R U . . .
C14 C 0.72376(10) 0.71965(14) 0.1345(4) 0.0226(7) Uani 1 1 d . . . . .
C13 C 0.68538(10) 0.70182(13) 0.2501(4) 0.0204(6) Uani 1 1 d . . . . .
C16 C 0.79214(11) 0.71957(16) -0.0442(4) 0.0304(8) Uani 1 1 d . . . . .
H16 H 0.816054 0.699294 -0.105875 0.036 Uiso 1 1 calc R U . . .
C17 C 0.74683(10) 0.80109(13) 0.5683(4) 0.0191(6) Uani 1 1 d . . . . .
C18 C 0.76925(10) 0.85688(13) 0.5257(4) 0.0200(6) Uani 1 1 d . . . . .
C19 C 0.80733(10) 0.87059(14) 0.4202(4) 0.0225(7) Uani 1 1 d . . . . .
H19 H 0.826200 0.841093 0.368665 0.027 Uiso 1 1 calc R U . . .
C20 C 0.81656(11) 0.92934(15) 0.3933(4) 0.0266(7) Uani 1 1 d . . . . .
H20 H 0.841962 0.940281 0.320119 0.032 Uiso 1 1 calc R U . . .
C21 C 0.78931(11) 0.97276(14) 0.4715(4) 0.0253(7) Uani 1 1 d . . . . .
H21 H 0.796858 1.012542 0.451565 0.030 Uiso 1 1 calc R U . . .
C22 C 0.75136(11) 0.95886(14) 0.5779(4) 0.0223(6) Uani 1 1 d . . . . .
H22 H 0.732936 0.988326 0.631522 0.027 Uiso 1 1 calc R U . . .
C23 C 0.74150(10) 0.90001(14) 0.6025(4) 0.0209(6) Uani 1 1 d . . . . .
C24 C 0.70239(10) 0.86911(13) 0.6876(4) 0.0187(6) Uani 1 1 d . . . . .
C25 C 0.63347(10) 0.86945(13) 0.8586(4) 0.0183(6) Uani 1 1 d . . . . .
C26 C 0.59771(10) 0.89982(13) 0.9600(4) 0.0198(6) Uani 1 1 d . . . . .
C27 C 0.58808(11) 0.95843(13) 0.9878(4) 0.0216(6) Uani 1 1 d . . . . .
H27 H 0.607922 0.987970 0.941449 0.026 Uiso 1 1 calc R U . . .
C28 C 0.54840(11) 0.97250(14) 1.0859(4) 0.0243(7) Uani 1 1 d . . . . .
H28 H 0.540923 1.012275 1.106287 0.029 Uiso 1 1 calc R U . . .
C29 C 0.51943(11) 0.92894(14) 1.1548(4) 0.0252(7) Uani 1 1 d . . . . .
H29 H 0.492486 0.939625 1.220941 0.030 Uiso 1 1 calc R U . . .
C30 C 0.52928(11) 0.87031(14) 1.1283(4) 0.0224(6) Uani 1 1 d . . . . .
H30 H 0.509815 0.840674 1.176161 0.027 Uiso 1 1 calc R U . . .
C31 C 0.56852(10) 0.85672(13) 1.0296(4) 0.0192(6) Uani 1 1 d . . . . .
C32 C 0.58738(10) 0.80109(13) 0.9697(4) 0.0183(6) Uani 1 1 d . . . . .
C33 C 0.44654(17) 0.750000 1.2681(6) 0.0296(10) Uani 1 2 d S T P . .
H33A H 0.476679 0.750001 1.333556 0.035 Uiso 1 2 calc R U P . .
H33B H 0.454720 0.750000 1.145870 0.035 Uiso 1 2 calc R U P . .

loop_
_atom_site_aniso_label
_atom_site_aniso_U_11
_atom_site_aniso_U_22
_atom_site_aniso_U_33
_atom_site_aniso_U_23
_atom_site_aniso_U_13
_atom_site_aniso_U_12
La01 0.00641(10) 0.00788(11) 0.00736(11) 0.000 0.00001(8) 0.000
Cl1 0.0345(5) 0.0406(5) 0.0417(5) 0.0052(4) -0.0029(4) -0.0079(4)
N1 0.0173(17) 0.0218(18) 0.0200(18) 0.000 -0.0006(14) 0.000
C1 0.0208(15) 0.045(2) 0.0219(17) 0.0007(14) 0.0012(12) -0.0046(14)
N2 0.0195(12) 0.0245(14) 0.0196(13) -0.0002(11) 0.0003(10) -0.0010(10)
C2 0.0212(15) 0.0344(18) 0.0222(16) 0.0002(14) -0.0011(12) -0.0052(14)
N3 0.0205(13) 0.0231(14) 0.0196(13) -0.0029(11) -0.0003(10) -0.0020(11)
C3 0.0169(14) 0.0284(16) 0.0175(15) -0.0010(12) -0.0017(11) -0.0008(12)
N4 0.0203(12) 0.0261(14) 0.0189(13) -0.0020(11) -0.0014(10) -0.0007(11)
C4 0.0184(14) 0.0274(16) 0.0151(15) 0.0003(12) -0.0009(11) -0.0017(12)
N5 0.0210(18) 0.0213(19) 0.0186(18) 0.000 0.0003(14) 0.000
C5 0.0195(14) 0.0234(16) 0.0176(15) -0.0008(12) -0.0037(12) -0.0021(12)
N6 0.0190(17) 0.0219(19) 0.0184(18) 0.000 -0.0017(14) 0.000
C6 0.0240(15) 0.0239(16) 0.0181(15) -0.0015(12) -0.0036(12) -0.0003(13)
C7 0.0281(16) 0.0259(17) 0.0243(16) 0.0003(14) -0.0010(13) -0.0021(13)
N7 0.0176(12) 0.0204(13) 0.0190(12) -0.0014(10) -0.0004(10) 0.0016(10)
C8 0.0399(19) 0.0230(17) 0.0300(18) 0.0011(14) -0.0035(15) -0.0034(15)
N8 0.0197(12) 0.0212(13) 0.0191(13) 0.0001(10) -0.0021(10) -0.0006(10)
C9 0.0391(19) 0.0230(17) 0.0311(18) -0.0031(14) -0.0038(15) 0.0052(14)
N9 0.0180(12) 0.0198(12) 0.0178(13) -0.0001(10) 0.0011(9) -0.0008(10)
C11 0.0243(15) 0.0225(16) 0.0195(15) -0.0014(12) -0.0046(12) -0.0001(12)
C10 0.0287(17) 0.0265(17) 0.0236(17) -0.0034(13) -0.0036(13) 0.0019(13)
N10 0.0175(17) 0.0199(18) 0.0179(18) 0.000 -0.0004(14) 0.000
C12 0.0206(14) 0.0231(15) 0.0180(15) -0.0029(12) -0.0028(12) 0.0009(12)
C15 0.0232(16) 0.0368(19) 0.0196(15) -0.0043(14) -0.0010(13) 0.0012(14)
C14 0.0183(14) 0.0318(17) 0.0178(16) -0.0009(13) -0.0022(11) -0.0011(13)
C13 0.0163(14) 0.0275(16) 0.0175(15) -0.0018(13) -0.0023(11) 0.0002(12)
C16 0.0207(15) 0.047(2) 0.0231(16) -0.0024(15) 0.0023(13) 0.0025(14)
C17 0.0172(14) 0.0235(16) 0.0165(15) 0.0003(12) -0.0028(11) 0.0000(12)
C18 0.0185(14) 0.0232(16) 0.0184(15) 0.0013(12) -0.0042(11) -0.0015(12)
C19 0.0186(14) 0.0265(16) 0.0223(16) 0.0009(13) -0.0009(12) 0.0004(12)
C20 0.0222(15) 0.0338(18) 0.0237(16) 0.0028(14) 0.0006(13) -0.0081(14)
C21 0.0266(16) 0.0233(16) 0.0259(17) 0.0034(13) -0.0028(13) -0.0075(13)
C22 0.0226(15) 0.0217(16) 0.0226(16) 0.0005(12) -0.0039(12) -0.0031(12)
C23 0.0197(14) 0.0244(16) 0.0185(14) 0.0019(13) -0.0013(12) -0.0019(12)
C24 0.0180(14) 0.0202(15) 0.0180(15) 0.0002(12) -0.0040(11) -0.0005(12)
C25 0.0188(14) 0.0189(14) 0.0171(14) -0.0006(11) -0.0025(11) 0.0006(12)
C26 0.0197(14) 0.0233(15) 0.0165(14) -0.0007(12) -0.0025(11) -0.0004(12)
C27 0.0226(15) 0.0189(15) 0.0233(16) -0.0004(12) -0.0043(12) 0.0000(12)
C28 0.0266(16) 0.0208(16) 0.0257(17) -0.0039(13) -0.0048(13) 0.0034(13)
C29 0.0232(15) 0.0273(17) 0.0251(16) -0.0047(13) 0.0011(13) 0.0044(13)
C30 0.0211(15) 0.0241(16) 0.0220(16) -0.0016(13) 0.0014(12) -0.0017(12)
C31 0.0198(14) 0.0217(15) 0.0162(14) -0.0002(12) -0.0028(11) 0.0007(12)
C32 0.0188(14) 0.0205(15) 0.0156(14) -0.0016(12) -0.0019(11) 0.0004(12)
C33 0.027(2) 0.031(3) 0.031(3) 0.000 -0.001(2) 0.000

loop_
_atom_type_symbol
_atom_type_description
_atom_type_scat_dispersion_real
_atom_type_scat_dispersion_imag
_atom_type_scat_source
C C 0.0033 0.0016 'International Tables Vol C Tables 4.2.6.8 and 6.1.1.4'
H H 0.0000 0.0000 'International Tables Vol C Tables 4.2.6.8 and 6.1.1.4'
Cl Cl 0.1484 0.1585 'International Tables Vol C Tables 4.2.6.8 and 6.1.1.4'
La La -0.2871 2.4523 'International Tables Vol C Tables 4.2.6.8 and 6.1.1.4'
N N 0.0061 0.0033 'International Tables Vol C Tables 4.2.6.8 and 6.1.1.4'

loop_
_geom_angle_atom_site_label_1
_geom_angle_atom_site_label_2
_geom_angle_atom_site_label_3
_geom_angle
_geom_angle_site_symmetry_1
_geom_angle_site_symmetry_3
_geom_angle_publ_flag
N3 La01 N3 108.61(12) . 7_575 ?
N3 La01 N9 144.15(8) . . ?
N3 La01 N9 83.27(8) 7_575 . ?
N3 La01 N9 83.27(8) . 7_575 ?
N3 La01 N9 144.15(8) 7_575 7_575 ?
N9 La01 N9 69.66(12) . 7_575 ?
N3 La01 N7 82.75(8) . 7_575 ?
N3 La01 N7 143.65(8) 7_575 7_575 ?
N9 La01 N7 107.95(8) . 7_575 ?
N9 La01 N7 69.70(8) 7_575 7_575 ?
N3 La01 N7 143.64(8) . . ?
N3 La01 N7 82.75(8) 7_575 . ?
N9 La01 N7 69.70(8) . . ?
N9 La01 N7 107.95(8) 7_575 . ?
N7 La01 N7 69.99(11) 7_575 . ?
N3 La01 N5 69.79(7) . . ?
N3 La01 N5 69.79(7) 7_575 . ?
N9 La01 N5 143.92(6) . . ?
N9 La01 N5 143.92(6) 7_575 . ?
N7 La01 N5 83.11(9) 7_575 . ?
N7 La01 N5 83.11(9) . . ?
N3 La01 N1 70.07(7) . . ?
N3 La01 N1 70.06(7) 7_575 . ?
N9 La01 N1 83.55(9) . . ?
N9 La01 N1 83.55(9) 7_575 . ?
N7 La01 N1 143.90(6) 7_575 . ?
N7 La01 N1 143.90(6) . . ?
N5 La01 N1 107.94(12) . . ?
C4 N1 C4 108.4(3) . 7_575 ?
C4 N1 La01 122.53(18) . . ?
C4 N1 La01 122.53(18) 7_575 . ?
C2 C1 C1 121.3(2) . 7_575 ?
C2 C1 H1 119.3 . . ?
C1 C1 H1 119.3 7_575 . ?
C5 N2 C4 122.9(3) . . ?
C3 C2 C1 117.3(3) . . ?
C3 C2 H2 121.3 . . ?
C1 C2 H2 121.3 . . ?
C12 N3 C5 107.9(3) . . ?
C12 N3 La01 120.49(19) . . ?
C5 N3 La01 121.19(19) . . ?
C2 C3 C3 121.35(19) . 7_575 ?
C2 C3 C4 132.6(3) . . ?
C3 C3 C4 106.00(17) 7_575 . ?
C13 N4 C12 122.6(3) . . ?
N2 C4 N1 128.2(3) . . ?
N2 C4 C3 122.1(3) . . ?
N1 C4 C3 109.7(3) . . ?
C13 N5 C13 108.1(4) . 7_575 ?
C13 N5 La01 121.29(19) . . ?
C13 N5 La01 121.29(19) 7_575 . ?
N2 C5 N3 127.6(3) . . ?
N2 C5 C6 122.6(3) . . ?
N3 C5 C6 109.8(3) . . ?
C17 N6 C17 122.4(4) 7_575 . ?
C7 C6 C11 121.1(3) . . ?
C7 C6 C5 132.3(3) . . ?
C11 C6 C5 106.6(3) . . ?
C6 C7 C8 117.6(3) . . ?
C6 C7 H7 121.2 . . ?
C8 C7 H7 121.2 . . ?
C24 N7 C17 108.0(2) . . ?
C24 N7 La01 121.93(19) . . ?
C17 N7 La01 120.17(19) . . ?
C7 C8 C9 120.8(3) . . ?
C7 C8 H8 119.6 . . ?
C9 C8 H8 119.6 . . ?
C25 N8 C24 122.8(3) . . ?
C10 C9 C8 121.7(3) . . ?
C10 C9 H9 119.2 . . ?
C8 C9 H9 119.2 . . ?
C32 N9 C25 107.5(2) . . ?
C32 N9 La01 120.49(19) . . ?
C25 N9 La01 121.47(18) . . ?
C10 C11 C6 121.6(3) . . ?
C10 C11 C12 132.6(3) . . ?
C6 C11 C12 105.8(3) . . ?
C11 C10 C9 117.3(3) . . ?
C11 C10 H10 121.4 . . ?
C9 C10 H10 121.4 . . ?
C32 N10 C32 122.7(4) . 7_575 ?
N4 C12 N3 127.7(3) . . ?
N4 C12 C11 122.5(3) . . ?
N3 C12 C11 109.8(3) . . ?
C14 C15 C16 116.9(3) . . ?
C14 C15 H15 121.5 . . ?
C16 C15 H15 121.5 . . ?
C15 C14 C14 121.7(2) . 7_575 ?
C15 C14 C13 132.0(3) . . ?
C14 C14 C13 106.18(18) 7_575 . ?
N4 C13 N5 128.0(3) . . ?
N4 C13 C14 122.2(3) . . ?
N5 C13 C14 109.8(3) . . ?
C16 C16 C15 121.4(2) 7_575 . ?
C16 C16 H16 119.3 7_575 . ?
C15 C16 H16 119.3 . . ?
N6 C17 N7 128.1(3) . . ?
N6 C17 C18 122.2(3) . . ?
N7 C17 C18 109.7(3) . . ?
C19 C18 C23 121.8(3) . . ?
C19 C18 C17 131.7(3) . . ?
C23 C18 C17 106.3(3) . . ?
C20 C19 C18 117.0(3) . . ?
C20 C19 H19 121.5 . . ?
C18 C19 H19 121.5 . . ?
C19 C20 C21 121.5(3) . . ?
C19 C20 H20 119.3 . . ?
C21 C20 H20 119.3 . . ?
C22 C21 C20 121.3(3) . . ?
C22 C21 H21 119.3 . . ?
C20 C21 H21 119.3 . . ?
C23 C22 C21 117.3(3) . . ?
C23 C22 H22 121.4 . . ?
C21 C22 H22 121.4 . . ?
C22 C23 C18 121.1(3) . . ?
C22 C23 C24 132.9(3) . . ?
C18 C23 C24 105.8(3) . . ?
N8 C24 N7 127.6(3) . . ?
N8 C24 C23 122.3(3) . . ?
N7 C24 C23 110.1(3) . . ?
N8 C25 N9 127.3(3) . . ?
N8 C25 C26 122.7(3) . . ?
N9 C25 C26 109.9(2) . . ?
C27 C26 C31 120.6(3) . . ?
C27 C26 C25 133.0(3) . . ?
C31 C26 C25 106.2(3) . . ?
C26 C27 C28 117.9(3) . . ?
C26 C27 H27 121.1 . . ?
C28 C27 H27 121.1 . . ?
C27 C28 C29 120.9(3) . . ?
C27 C28 H28 119.5 . . ?
C29 C28 H28 119.5 . . ?
C30 C29 C28 121.2(3) . . ?
C30 C29 H29 119.4 . . ?
C28 C29 H29 119.4 . . ?
C31 C30 C29 117.5(3) . . ?
C31 C30 H30 121.3 . . ?
C29 C30 H30 121.3 . . ?
C30 C31 C26 121.9(3) . . ?
C30 C31 C32 131.8(3) . . ?
C26 C31 C32 106.3(3) . . ?
N10 C32 N9 127.6(3) . . ?
N10 C32 C31 122.4(3) . . ?
N9 C32 C31 110.0(2) . . ?
Cl1 C33 Cl1 111.4(3) 7_575 . ?
Cl1 C33 H33A 109.4 7_575 . ?
Cl1 C33 H33A 109.4 . . ?
Cl1 C33 H33B 109.4 7_575 . ?
Cl1 C33 H33B 109.4 . . ?
H33A C33 H33B 108.0 . . ?

loop_
_geom_bond_atom_site_label_1
_geom_bond_atom_site_label_2
_geom_bond_distance
_geom_bond_site_symmetry_2
_geom_bond_publ_flag
La01 N3 2.426(2) . ?
La01 N3 2.426(2) 7_575 ?
La01 N9 2.430(2) . ?
La01 N9 2.430(2) 7_575 ?
La01 N7 2.431(2) 7_575 ?
La01 N7 2.431(2) . ?
La01 N5 2.440(4) . ?
La01 N1 2.442(3) . ?
Cl1 C33 1.769(3) . ?
N1 C4 1.367(4) . ?
N1 C4 1.367(4) 7_575 ?
C1 C2 1.395(5) . ?
C1 C1 1.399(7) 7_575 ?
C1 H1 0.9500 . ?
N2 C5 1.336(4) . ?
N2 C4 1.337(4) . ?
C2 C3 1.386(4) . ?
C2 H2 0.9500 . ?
N3 C12 1.367(4) . ?
N3 C5 1.372(4) . ?
C3 C3 1.409(6) 7_575 ?
C3 C4 1.467(4) . ?
N4 C13 1.337(4) . ?
N4 C12 1.340(4) . ?
N5 C13 1.366(4) . ?
N5 C13 1.366(4) 7_575 ?
C5 C6 1.457(4) . ?
N6 C17 1.337(3) 7_575 ?
N6 C17 1.338(3) . ?
C6 C7 1.392(4) . ?
C6 C11 1.398(4) . ?
C7 C8 1.395(5) . ?
C7 H7 0.9500 . ?
N7 C24 1.361(4) . ?
N7 C17 1.367(4) . ?
C8 C9 1.401(5) . ?
C8 H8 0.9500 . ?
N8 C25 1.336(4) . ?
N8 C24 1.347(4) . ?
C9 C10 1.389(5) . ?
C9 H9 0.9500 . ?
N9 C32 1.371(4) . ?
N9 C25 1.373(4) . ?
C11 C10 1.389(5) . ?
C11 C12 1.469(4) . ?
C10 H10 0.9500 . ?
N10 C32 1.336(3) . ?
N10 C32 1.336(3) 7_575 ?
C15 C14 1.390(4) . ?
C15 C16 1.400(5) . ?
C15 H15 0.9500 . ?
C14 C14 1.393(6) 7_575 ?
C14 C13 1.468(4) . ?
C16 C16 1.396(7) 7_575 ?
C16 H16 0.9500 . ?
C17 C18 1.465(4) . ?
C18 C19 1.389(4) . ?
C18 C23 1.397(4) . ?
C19 C20 1.389(4) . ?
C19 H19 0.9500 . ?
C20 C21 1.399(5) . ?
C20 H20 0.9500 . ?
C21 C22 1.392(4) . ?
C21 H21 0.9500 . ?
C22 C23 1.392(4) . ?
C22 H22 0.9500 . ?
C23 C24 1.468(4) . ?
C25 C26 1.459(4) . ?
C26 C27 1.389(4) . ?
C26 C31 1.396(4) . ?
C27 C28 1.392(4) . ?
C27 H27 0.9500 . ?
C28 C29 1.398(5) . ?
C28 H28 0.9500 . ?
C29 C30 1.389(4) . ?
C29 H29 0.9500 . ?
C30 C31 1.383(4) . ?
C30 H30 0.9500 . ?
C31 C32 1.460(4) . ?
C33 H33A 0.9900 . ?
C33 H33B 0.9900 . ?
